data_2215608
loop_
_publ_author_name
'Zhang, Li-Fang'
'Kou, Jian-Yi'
'Kou, Hui-Zhong'

_publ_section_title
;(Oxalato-\k^2^<i>O</i>,<i>O</i>')bis(propane-1,3-diamine-\k^2^<i>N</i>,<i>N</i>')chromium(III)
 chloride monohydrate
;
_journal_coeditor_code NG2312
_journal_issue 10
_journal_name_full 'Acta Crystallographica Section E'
_journal_page_first m2457
_journal_page_last m2458
_journal_paper_doi 10.1107/S1600536807041839
_journal_volume 63
_journal_year 2007
_chemical_formula_iupac '[Cr (C2 O4) (C3 H10 N2)2] Cl , H2 O'
_chemical_formula_moiety 'C8 H20 Cr1 N4 O4 + , Cl - , H2 O'
_chemical_formula_sum 'C8 H22 Cl Cr N4 O5'
_chemical_formula_weight 341.74
_chemical_name_systematic
;
(Oxalato-\k^2^<i>O</i>,<i>O</i>')bis(propane-1,3-diamine-
\k^2^<i>N</i>,<i>N</i>')chromium(III) chloride monohydrate
;
_space_group_IT_number 7
_symmetry_cell_setting monoclinic
_symmetry_space_group_name_Hall 'P -2yac'
_symmetry_space_group_name_H-M 'P 1 n 1'
_atom_sites_solution_hydrogens geom
_atom_sites_solution_primary direct
_atom_sites_solution_secondary difmap
_audit_creation_method SHELXL97
_cell_angle_alpha 90.00
_cell_angle_beta 99.973(14)
_cell_angle_gamma 90.00
_cell_formula_units_Z 4
_cell_length_a 8.9532(17)
_cell_length_b 12.038(2)
_cell_length_c 13.645(3)
_cell_measurement_reflns_used 25
_cell_measurement_temperature 293(2)
_cell_measurement_theta_max 15.4
_cell_measurement_theta_min 10.5
_cell_volume 1448.4(5)
_computing_cell_refinement 'XSCANS (Bruker, 1997)'
_computing_data_collection 'XSCANS (Bruker, 1997)'
_computing_data_reduction 'XSCANS (Bruker, 1997)'
_computing_molecular_graphics 'XP (Sheldrick, 1998)'
_computing_publication_material 'SHELXL97 (Sheldrick, 1997) and XP (Sheldrick, 1998)'
_computing_structure_refinement 'SHELXL97 (Sheldrick, 1997)'
_computing_structure_solution 'SHELXS97 (Sheldrick, 1997)'
_diffrn_ambient_temperature 293(2)
_diffrn_measured_fraction_theta_full 0.998
_diffrn_measured_fraction_theta_max 0.998
_diffrn_measurement_device_type 'Bruker P4'
_diffrn_measurement_method \w
_diffrn_radiation_monochromator graphite
_diffrn_radiation_source 'fine-focus sealed tube'
_diffrn_radiation_type MoK\a
_diffrn_radiation_wavelength 0.71073
_diffrn_reflns_av_R_equivalents 0.0226
_diffrn_reflns_av_sigmaI/netI 0.0273
_diffrn_reflns_limit_h_max 10
_diffrn_reflns_limit_h_min -1
_diffrn_reflns_limit_k_max 1
_diffrn_reflns_limit_k_min -14
_diffrn_reflns_limit_l_max 16
_diffrn_reflns_limit_l_min -16
_diffrn_reflns_number 3397
_diffrn_reflns_theta_full 25.00
_diffrn_reflns_theta_max 25.00
_diffrn_reflns_theta_min 2.27
_diffrn_standards_decay_% 0
_diffrn_standards_interval_count 97
_diffrn_standards_number 3
_exptl_absorpt_coefficient_mu 0.995
_exptl_absorpt_correction_T_max 0.905
_exptl_absorpt_correction_T_min 0.742
_exptl_absorpt_correction_type psi-scan
_exptl_absorpt_process_details '(North <i>et al.</i>,  1968)'
_exptl_crystal_colour orange
_exptl_crystal_density_diffrn 1.567
_exptl_crystal_density_method 'not measured'
_exptl_crystal_description block
_exptl_crystal_F_000 716
_exptl_crystal_size_max 0.30
_exptl_crystal_size_mid 0.25
_exptl_crystal_size_min 0.10
_refine_diff_density_max 0.451
_refine_diff_density_min -0.344
_refine_ls_abs_structure_details 'Flack (1983), with 526 Friedel pairs'
_refine_ls_abs_structure_Flack 0.017(15)
_refine_ls_extinction_coef 0.0164(14)
_refine_ls_extinction_expression Fc^*^=kFc[1+0.001xFc^2^\l^3^/sin(2\q)]^-1/4^
_refine_ls_extinction_method 'SHELXL97 (Sheldrick, 1997)'
_refine_ls_goodness_of_fit_ref 1.002
_refine_ls_hydrogen_treatment constr
_refine_ls_matrix_type full
_refine_ls_number_parameters 348
_refine_ls_number_reflns 3084
_refine_ls_number_restraints 2
_refine_ls_restrained_S_all 1.002
_refine_ls_R_factor_all 0.0269
_refine_ls_R_factor_gt 0.0267
_refine_ls_shift/su_max 0.001
_refine_ls_shift/su_mean 0.000
_refine_ls_structure_factor_coef Fsqd
_refine_ls_weighting_details 'calc w = 1/[\s^2^(Fo^2^)+(0.0520P)^2^+0.2592P] where P=(Fo^2^+2Fc^2^)/3'
_refine_ls_weighting_scheme calc
_refine_ls_wR_factor_gt 0.0705
_refine_ls_wR_factor_ref 0.0708
_reflns_number_gt 3056
_reflns_number_total 3084
_reflns_threshold_expression I>2\s(I)
_cod_data_source_file ng2312.cif
_cod_data_source_block I
_cod_original_cell_volume 1448.5(5)
_cod_original_sg_symbol_H-M 'P n'
_cod_database_code 2215608
_cod_database_fobs_code 2215608

loop_
_symmetry_equiv_pos_as_xyz
'x, y, z'
'x+1/2, -y, z+1/2'

loop_
_atom_site_type_symbol
_atom_site_label
_atom_site_fract_x
_atom_site_fract_y
_atom_site_fract_z
_atom_site_U_iso_or_equiv
_atom_site_adp_type
_atom_site_calc_flag
_atom_site_refinement_flags
_atom_site_occupancy
Cr Cr1 0.11216(5) 0.95504(3) 0.50724(3) 0.02451(13) Uani d . 1
Cr Cr2 0.91647(5) 0.49199(4) 0.36494(3) 0.02758(13) Uani d . 1
Cl Cl1 0.72903(10) 0.17592(7) 0.40994(7) 0.0437(2) Uani d . 1
Cl Cl2 0.72668(12) 0.69845(7) 0.10465(7) 0.0501(2) Uani d . 1
O O8 1.1124(3) 0.56581(19) 0.42017(17) 0.0377(5) Uani d . 1
O O4 0.0934(3) 1.05364(16) 0.39174(16) 0.0315(5) Uani d . 1
O O1 -0.0788(3) 0.89196(18) 0.43131(16) 0.0311(4) Uani d . 1
O O3 -0.0479(3) 1.0854(2) 0.24315(17) 0.0447(6) Uani d . 1
N N4 0.3109(3) 1.0355(2) 0.56628(19) 0.0302(6) Uani d . 1
H H4A 0.2864 1.1045 0.5831 0.036 Uiso calc R 1
H H4D 0.3507 1.0003 0.6230 0.036 Uiso calc R 1
O O6 1.0014(4) 0.5508(3) 0.65332(19) 0.0585(8) Uani d . 1
O O2 -0.2401(3) 0.9151(2) 0.28784(18) 0.0416(6) Uani d . 1
O O5 0.8982(3) 0.48382(19) 0.50579(16) 0.0372(5) Uani d . 1
C C7 -0.0216(4) 1.0350(3) 0.3227(2) 0.0326(7) Uani d . 1
N N7 0.9481(4) 0.4989(2) 0.2183(2) 0.0388(7) Uani d . 1
H H7A 0.8791 0.4541 0.1822 0.047 Uiso calc R 1
H H7B 0.9280 0.5686 0.1962 0.047 Uiso calc R 1
N N1 0.1263(3) 0.8508(2) 0.63199(18) 0.0321(5) Uani d . 1
H H1A 0.1693 0.7863 0.6184 0.038 Uiso calc R 1
H H1D 0.1883 0.8828 0.6832 0.038 Uiso calc R 1
N N5 0.7049(3) 0.4228(2) 0.3303(2) 0.0343(6) Uani d . 1
H H5A 0.6725 0.4323 0.2646 0.041 Uiso calc R 1
H H5D 0.7145 0.3492 0.3411 0.041 Uiso calc R 1
N N8 1.0256(3) 0.3378(2) 0.3778(2) 0.0337(6) Uani d . 1
H H8A 1.0494 0.3217 0.4430 0.040 Uiso calc R 1
H H8B 0.9579 0.2866 0.3502 0.040 Uiso calc R 1
C C16 1.0020(5) 0.5343(3) 0.5649(2) 0.0386(8) Uani d . 1
N N3 0.2297(3) 0.8394(2) 0.43456(18) 0.0313(5) Uani d . 1
H H3A 0.2635 0.7852 0.4782 0.038 Uiso calc R 1
H H3D 0.1630 0.8083 0.3853 0.038 Uiso calc R 1
O O7 1.2405(3) 0.6304(2) 0.5638(2) 0.0460(6) Uani d . 1
N N6 0.8089(3) 0.6469(2) 0.3501(2) 0.0353(6) Uani d . 1
H H6A 0.8791 0.6992 0.3713 0.042 Uiso calc R 1
H H6D 0.7756 0.6591 0.2849 0.042 Uiso calc R 1
N N2 -0.0082(3) 1.0630(2) 0.58323(19) 0.0332(6) Uani d . 1
H H2A 0.0574 1.0935 0.6334 0.040 Uiso calc R 1
H H2D -0.0444 1.1184 0.5414 0.040 Uiso calc R 1
C C4 0.3594(4) 0.8806(3) 0.3915(2) 0.0375(7) Uani d . 1
H H4B 0.3233 0.9340 0.3396 0.045 Uiso calc R 1
H H4C 0.4046 0.8190 0.3613 0.045 Uiso calc R 1
C C5 0.4799(4) 0.9351(3) 0.4691(3) 0.0417(8) Uani d . 1
H H5B 0.5050 0.8853 0.5254 0.050 Uiso calc R 1
H H5C 0.5709 0.9459 0.4407 0.050 Uiso calc R 1
C C8 -0.1270(4) 0.9398(3) 0.3463(2) 0.0303(6) Uani d . 1
C C11 0.6798(5) 0.6637(3) 0.4033(3) 0.0442(8) Uani d . 1
H H11A 0.6455 0.7401 0.3950 0.053 Uiso calc R 1
H H11B 0.7131 0.6504 0.4738 0.053 Uiso calc R 1
C C1 -0.0201(4) 0.8257(3) 0.6641(2) 0.0367(7) Uani d . 1
H H1B -0.0043 0.7693 0.7156 0.044 Uiso calc R 1
H H1C -0.0907 0.7962 0.6081 0.044 Uiso calc R 1
C C9 0.5841(4) 0.4639(3) 0.3831(3) 0.0432(8) Uani d . 1
H H9A 0.6153 0.4518 0.4540 0.052 Uiso calc R 1
H H9B 0.4924 0.4213 0.3615 0.052 Uiso calc R 1
C C12 1.1642(4) 0.3234(3) 0.3342(3) 0.0438(8) Uani d . 1
H H12A 1.2000 0.2476 0.3450 0.053 Uiso calc R 1
H H12B 1.2426 0.3724 0.3678 0.053 Uiso calc R 1
C C6 0.4317(4) 1.0457(3) 0.5058(3) 0.0393(8) Uani d . 1
H H6B 0.5191 1.0814 0.5453 0.047 Uiso calc R 1
H H6C 0.3961 1.0930 0.4490 0.047 Uiso calc R 1
C C2 -0.0870(4) 0.9273(3) 0.7031(3) 0.0413(8) Uani d . 1
H H2B -0.0125 0.9592 0.7556 0.050 Uiso calc R 1
H H2C -0.1739 0.9052 0.7322 0.050 Uiso calc R 1
C C3 -0.1370(4) 1.0163(3) 0.6254(3) 0.0383(7) Uani d . 1
H H3B -0.2104 0.9847 0.5720 0.046 Uiso calc R 1
H H3C -0.1866 1.0757 0.6555 0.046 Uiso calc R 1
C C10 0.5496(5) 0.5868(3) 0.3646(3) 0.0497(9) Uani d . 1
H H10A 0.5201 0.5986 0.2936 0.060 Uiso calc R 1
H H10B 0.4637 0.6066 0.3957 0.060 Uiso calc R 1
C C14 1.1000(5) 0.4677(3) 0.1975(3) 0.0495(9) Uani d . 1
H H14A 1.1761 0.5151 0.2359 0.059 Uiso calc R 1
H H14B 1.1026 0.4797 0.1276 0.059 Uiso calc R 1
C C15 1.1322(4) 0.5803(2) 0.5151(3) 0.0368(7) Uani d . 1
C C13 1.1372(6) 0.3483(3) 0.2232(3) 0.0527(10) Uani d . 1
H H13A 1.2274 0.3279 0.1969 0.063 Uiso calc R 1
H H13B 1.0546 0.3021 0.1906 0.063 Uiso calc R 1
O O2W 0.0565(4) 0.7737(3) 0.2347(2) 0.0611(8) Uani d . 1
O O1W 0.7699(6) 0.2955(3) 0.6197(3) 0.0797(11) Uani d . 1
H H100 0.7126 0.2699 0.5685 0.26(7) Uiso d R 1
H H101 0.8291 0.3453 0.6044 0.14(3) Uiso d R 1
H H200 -0.0276 0.7710 0.1948 0.10(2) Uiso d R 1
H H201 0.1253 0.7580 0.2011 0.067(15) Uiso d R 1

loop_
_atom_site_aniso_label
_atom_site_aniso_U_11
_atom_site_aniso_U_22
_atom_site_aniso_U_33
_atom_site_aniso_U_12
_atom_site_aniso_U_13
_atom_site_aniso_U_23
Cr1 0.0265(2) 0.0242(2) 0.0218(2) -0.00091(18) 0.00145(16) 0.00035(17)
Cr2 0.0303(2) 0.0263(2) 0.0242(2) -0.0022(2) -0.00081(18) 0.00103(16)
Cl1 0.0445(4) 0.0343(4) 0.0525(5) 0.0006(4) 0.0088(4) 0.0070(3)
Cl2 0.0647(6) 0.0367(4) 0.0416(4) -0.0017(4) -0.0112(4) 0.0025(3)
O8 0.0386(13) 0.0371(11) 0.0346(12) -0.0069(11) -0.0010(10) 0.0013(9)
O4 0.0356(12) 0.0309(10) 0.0255(10) -0.0042(9) -0.0018(9) 0.0028(8)
O1 0.0329(11) 0.0302(9) 0.0284(9) -0.0042(9) 0.0002(9) -0.0004(8)
O3 0.0547(15) 0.0454(13) 0.0288(11) -0.0061(12) -0.0068(11) 0.0104(10)
N4 0.0295(14) 0.0301(13) 0.0290(13) -0.0015(11) -0.0002(11) -0.0013(10)
O6 0.071(2) 0.0729(19) 0.0276(12) -0.0007(16) -0.0035(13) -0.0113(11)
O2 0.0380(14) 0.0455(13) 0.0372(12) -0.0049(11) -0.0047(11) -0.0032(10)
O5 0.0426(14) 0.0399(11) 0.0275(11) -0.0033(11) 0.0013(10) 0.0037(9)
C7 0.0361(18) 0.0323(15) 0.0284(15) 0.0022(13) 0.0027(14) -0.0010(12)
N7 0.0513(19) 0.0346(14) 0.0296(14) 0.0042(13) 0.0042(13) 0.0025(10)
N1 0.0376(14) 0.0307(12) 0.0271(12) 0.0004(11) 0.0036(11) 0.0003(10)
N5 0.0342(15) 0.0298(12) 0.0353(13) -0.0013(12) -0.0045(11) 0.0033(10)
N8 0.0343(13) 0.0307(12) 0.0344(13) -0.0013(12) 0.0011(11) 0.0044(10)
C16 0.047(2) 0.0335(15) 0.0320(17) 0.0050(15) -0.0020(15) 0.0018(13)
N3 0.0369(14) 0.0280(11) 0.0287(12) -0.0016(12) 0.0053(11) -0.0004(10)
O7 0.0457(14) 0.0331(12) 0.0506(13) -0.0035(11) -0.0155(12) -0.0003(10)
N6 0.0403(15) 0.0284(12) 0.0351(13) -0.0018(11) 0.0006(12) 0.0004(10)
N2 0.0369(15) 0.0298(12) 0.0322(13) 0.0016(11) 0.0040(12) 0.0004(10)
C4 0.0375(17) 0.0385(16) 0.0389(16) 0.0003(14) 0.0134(14) -0.0021(13)
C5 0.0332(18) 0.0469(18) 0.0454(18) 0.0006(16) 0.0078(15) 0.0000(15)
C8 0.0313(16) 0.0316(13) 0.0266(14) -0.0004(13) 0.0016(13) -0.0035(11)
C11 0.049(2) 0.0338(16) 0.0510(19) 0.0076(16) 0.0115(17) -0.0059(14)
C1 0.0423(18) 0.0338(15) 0.0348(15) -0.0048(14) 0.0089(15) 0.0045(13)
C9 0.0368(19) 0.047(2) 0.0461(19) -0.0057(16) 0.0089(16) 0.0002(15)
C12 0.0383(18) 0.0419(18) 0.0520(19) 0.0068(16) 0.0099(16) 0.0086(15)
C6 0.0373(18) 0.0417(18) 0.0394(17) -0.0108(15) 0.0082(15) -0.0026(13)
C2 0.0440(19) 0.0444(18) 0.0372(17) 0.0018(16) 0.0119(16) 0.0037(14)
C3 0.0377(18) 0.0414(17) 0.0373(17) 0.0040(15) 0.0101(15) -0.0009(13)
C10 0.0367(18) 0.051(2) 0.060(2) 0.0076(17) 0.0059(17) -0.0041(18)
C14 0.061(3) 0.048(2) 0.043(2) 0.0012(19) 0.0209(19) 0.0090(16)
C15 0.0379(18) 0.0253(13) 0.0420(18) 0.0022(14) -0.0076(15) -0.0009(14)
C13 0.067(3) 0.045(2) 0.052(2) 0.0142(19) 0.027(2) 0.0023(17)
O2W 0.0577(18) 0.081(2) 0.0442(14) 0.0030(16) 0.0067(14) -0.0099(14)
O1W 0.118(3) 0.0555(18) 0.077(2) -0.015(2) 0.048(2) -0.0022(16)

loop_
_atom_type_symbol
_atom_type_description
_atom_type_scat_dispersion_real
_atom_type_scat_dispersion_imag
_atom_type_scat_source
C C 0.0033 0.0016 'International Tables Vol C Tables 4.2.6.8 and 6.1.1.4'
H H 0.0000 0.0000 'International Tables Vol C Tables 4.2.6.8 and 6.1.1.4'
N N 0.0061 0.0033 'International Tables Vol C Tables 4.2.6.8 and 6.1.1.4'
O O 0.0106 0.0060 'International Tables Vol C Tables 4.2.6.8 and 6.1.1.4'
Cr Cr 0.3209 0.6236 'International Tables Vol C Tables 4.2.6.8 and 6.1.1.4'
K K 0.2009 0.2494 'International Tables Vol C Tables 4.2.6.8 and 6.1.1.4'
Cl Cl 0.1484 0.1585 'International Tables Vol C Tables 4.2.6.8 and 6.1.1.4'

loop_
_geom_angle_atom_site_label_1
_geom_angle_atom_site_label_2
_geom_angle_atom_site_label_3
_geom_angle
O4 Cr1 O1 82.29(9)
O4 Cr1 N4 88.73(10)
O1 Cr1 N4 170.97(10)
O4 Cr1 N2 92.45(10)
O1 Cr1 N2 91.44(10)
N4 Cr1 N2 89.91(11)
O4 Cr1 N3 90.12(10)
O1 Cr1 N3 87.51(10)
N4 Cr1 N3 91.54(11)
N2 Cr1 N3 177.08(11)
O4 Cr1 N1 178.36(11)
O1 Cr1 N1 96.87(10)
N4 Cr1 N1 92.13(11)
N2 Cr1 N1 86.15(10)
N3 Cr1 N1 91.26(10)
O5 Cr2 O8 82.47(10)
O5 Cr2 N5 88.59(11)
O8 Cr2 N5 170.49(11)
O5 Cr2 N7 176.91(14)
O8 Cr2 N7 95.09(12)
N5 Cr2 N7 93.95(13)
O5 Cr2 N8 89.44(11)
O8 Cr2 N8 89.79(11)
N5 Cr2 N8 93.36(11)
N7 Cr2 N8 88.65(11)
O5 Cr2 N6 91.39(11)
O8 Cr2 N6 89.94(11)
N5 Cr2 N6 87.05(11)
N7 Cr2 N6 90.50(11)
N8 Cr2 N6 179.09(12)
C15 O8 Cr2 113.5(2)
C7 O4 Cr1 115.4(2)
C8 O1 Cr1 114.7(2)
C6 N4 Cr1 119.1(2)
C6 N4 H4A 107.5
Cr1 N4 H4A 107.5
C6 N4 H4D 107.5
Cr1 N4 H4D 107.5
H4A N4 H4D 107.0
C16 O5 Cr2 114.9(2)
O3 C7 O4 124.5(3)
O3 C7 C8 121.1(3)
O4 C7 C8 114.4(3)
C14 N7 Cr2 117.2(2)
C14 N7 H7A 108.0
Cr2 N7 H7A 108.0
C14 N7 H7B 108.0
Cr2 N7 H7B 108.0
H7A N7 H7B 107.2
C1 N1 Cr1 115.4(2)
C1 N1 H1A 108.4
Cr1 N1 H1A 108.4
C1 N1 H1D 108.4
Cr1 N1 H1D 108.4
H1A N1 H1D 107.5
C9 N5 Cr2 118.3(2)
C9 N5 H5A 107.7
Cr2 N5 H5A 107.7
C9 N5 H5D 107.7
Cr2 N5 H5D 107.7
H5A N5 H5D 107.1
C12 N8 Cr2 118.9(2)
C12 N8 H8A 107.6
Cr2 N8 H8A 107.6
C12 N8 H8B 107.6
Cr2 N8 H8B 107.6
H8A N8 H8B 107.0
O6 C16 O5 125.1(4)
O6 C16 C15 120.4(3)
O5 C16 C15 114.4(3)
C4 N3 Cr1 117.36(19)
C4 N3 H3A 108.0
Cr1 N3 H3A 108.0
C4 N3 H3D 108.0
Cr1 N3 H3D 108.0
H3A N3 H3D 107.2
C11 N6 Cr2 117.4(2)
C11 N6 H6A 108.0
Cr2 N6 H6A 108.0
C11 N6 H6D 108.0
Cr2 N6 H6D 108.0
H6A N6 H6D 107.2
C3 N2 Cr1 117.5(2)
C3 N2 H2A 107.9
Cr1 N2 H2A 107.9
C3 N2 H2D 107.9
Cr1 N2 H2D 107.9
H2A N2 H2D 107.2
N3 C4 C5 112.4(3)
N3 C4 H4B 109.1
C5 C4 H4B 109.1
N3 C4 H4C 109.1
C5 C4 H4C 109.1
H4B C4 H4C 107.9
C6 C5 C4 113.7(3)
C6 C5 H5B 108.8
C4 C5 H5B 108.8
C6 C5 H5C 108.8
C4 C5 H5C 108.8
H5B C5 H5C 107.7
O2 C8 O1 126.1(3)
O2 C8 C7 120.8(3)
O1 C8 C7 113.1(3)
N6 C11 C10 111.5(3)
N6 C11 H11A 109.3
C10 C11 H11A 109.3
N6 C11 H11B 109.3
C10 C11 H11B 109.3
H11A C11 H11B 108.0
N1 C1 C2 111.4(3)
N1 C1 H1B 109.3
C2 C1 H1B 109.3
N1 C1 H1C 109.3
C2 C1 H1C 109.3
H1B C1 H1C 108.0
N5 C9 C10 112.8(3)
N5 C9 H9A 109.0
C10 C9 H9A 109.0
N5 C9 H9B 109.0
C10 C9 H9B 109.0
H9A C9 H9B 107.8
N8 C12 C13 112.3(3)
N8 C12 H12A 109.2
C13 C12 H12A 109.2
N8 C12 H12B 109.2
C13 C12 H12B 109.2
H12A C12 H12B 107.9
N4 C6 C5 113.0(3)
N4 C6 H6B 109.0
C5 C6 H6B 109.0
N4 C6 H6C 109.0
C5 C6 H6C 109.0
H6B C6 H6C 107.8
C1 C2 C3 114.6(3)
C1 C2 H2B 108.6
C3 C2 H2B 108.6
C1 C2 H2C 108.6
C3 C2 H2C 108.6
H2B C2 H2C 107.6
N2 C3 C2 112.5(3)
N2 C3 H3B 109.1
C2 C3 H3B 109.1
N2 C3 H3C 109.1
C2 C3 H3C 109.1
H3B C3 H3C 107.8
C11 C10 C9 114.5(3)
C11 C10 H10A 108.6
C9 C10 H10A 108.6
C11 C10 H10B 108.6
C9 C10 H10B 108.6
H10A C10 H10B 107.6
N7 C14 C13 111.8(3)
N7 C14 H14A 109.3
C13 C14 H14A 109.3
N7 C14 H14B 109.3
C13 C14 H14B 109.3
H14A C14 H14B 107.9
O7 C15 O8 124.5(4)
O7 C15 C16 121.3(3)
O8 C15 C16 114.2(3)
C14 C13 C12 114.3(3)
C14 C13 H13A 108.7
C12 C13 H13A 108.7
C14 C13 H13B 108.7
C12 C13 H13B 108.7
H13A C13 H13B 107.6
H200 O2W H201 106.9
H100 O1W H101 111.5

loop_
_geom_bond_atom_site_label_1
_geom_bond_atom_site_label_2
_geom_bond_distance
Cr1 O4 1.957(2)
Cr1 O1 1.990(2)
Cr1 N4 2.063(3)
Cr1 N2 2.077(3)
Cr1 N3 2.095(3)
Cr1 N1 2.101(3)
Cr2 O5 1.959(2)
Cr2 O8 1.994(2)
Cr2 N5 2.048(3)
Cr2 N7 2.070(3)
Cr2 N8 2.091(3)
Cr2 N6 2.093(3)
O8 C15 1.288(4)
O4 C7 1.289(4)
O1 C8 1.299(4)
O3 C7 1.230(4)
N4 C6 1.475(4)
N4 H4A 0.9000
N4 H4D 0.9000
O6 C16 1.224(4)
O2 C8 1.213(4)
O5 C16 1.274(5)
C7 C8 1.554(5)
N7 C14 1.484(6)
N7 H7A 0.9000
N7 H7B 0.9000
N1 C1 1.483(4)
N1 H1A 0.9000
N1 H1D 0.9000
N5 C9 1.484(5)
N5 H5A 0.9000
N5 H5D 0.9000
N8 C12 1.476(5)
N8 H8A 0.9000
N8 H8B 0.9000
C16 C15 1.550(5)
N3 C4 1.475(4)
N3 H3A 0.9000
N3 H3D 0.9000
O7 C15 1.234(4)
N6 C11 1.481(5)
N6 H6A 0.9000
N6 H6D 0.9000
N2 C3 1.486(5)
N2 H2A 0.9000
N2 H2D 0.9000
C4 C5 1.523(5)
C4 H4B 0.9700
C4 H4C 0.9700
C5 C6 1.511(5)
C5 H5B 0.9700
C5 H5C 0.9700
C11 C10 1.511(6)
C11 H11A 0.9700
C11 H11B 0.9700
C1 C2 1.500(5)
C1 H1B 0.9700
C1 H1C 0.9700
C9 C10 1.524(5)
C9 H9A 0.9700
C9 H9B 0.9700
C12 C13 1.521(5)
C12 H12A 0.9700
C12 H12B 0.9700
C6 H6B 0.9700
C6 H6C 0.9700
C2 C3 1.518(5)
C2 H2B 0.9700
C2 H2C 0.9700
C3 H3B 0.9700
C3 H3C 0.9700
C10 H10A 0.9700
C10 H10B 0.9700
C14 C13 1.503(5)
C14 H14A 0.9700
C14 H14B 0.9700
C13 H13A 0.9700
C13 H13B 0.9700
O2W H200 0.8498
O2W H201 0.8506
O1W H100 0.8500
O1W H101 0.8500

loop_
_geom_hbond_atom_site_label_D
_geom_hbond_atom_site_label_H
_geom_hbond_atom_site_label_A
_geom_hbond_site_symmetry_A
_geom_hbond_distance_DH
_geom_hbond_distance_HA
_geom_hbond_distance_DA
_geom_hbond_angle_DHA
N4 H4A Cl2 2_475 0.900 2.460 3.353(4) 171.46
N4 H4D O3 2_575 0.900 2.015 2.913(4) 174.93
N7 H7A O7 2_464 0.900 2.119 2.994(5) 163.89
N7 H7B Cl2 1_555 0.900 2.544 3.323(4) 145.27
N1 H1A O7 1_455 0.900 2.156 3.047(4) 169.98
N1 H1D O3 2_575 0.900 2.393 3.141(5) 140.69
N5 H5A O6 2_464 0.900 1.972 2.780(4) 148.59
N5 H5D Cl1 1_555 0.900 2.283 3.160(4) 164.74
N8 H8A Cl2 2_565 0.900 2.496 3.329(3) 154.18
N8 H8B Cl1 1_555 0.900 2.687 3.383(4) 134.91
N3 H3A O7 1_455 0.900 2.227 3.064(4) 154.48
N3 H3D O2W 1_555 0.900 2.150 3.000(4) 157.17
N6 H6A O1 1_655 0.900 2.468 3.248(4) 145.22
N6 H6D Cl2 1_555 0.900 2.469 3.360(3) 170.93
N2 H2A O2 2_575 0.900 2.533 3.363(4) 153.58
N2 H2D Cl1 1_465 0.900 2.560 3.323(3) 143.00
O1W H100 Cl1 1_555 0.850 2.469 3.169(4) 140.19
O1W H101 O5 1_555 0.850 2.294 3.082(5) 154.18
O2W H200 Cl2 1_455 0.850 2.486 3.298(4) 160.12
O2W H201 O1W 2_464 0.850 1.954 2.800(4) 172.82
